data_4106499
loop_
_publ_author_name
'J\"urgen Evers'
'Michael G\"obel'
'Burkhard Krumm'
'Franz Martin'
'Sergey Medvedyev'
'Gilbert Oehlinger'
'Franz Xaver Steemann'
'Ivan Troyan'
'Thomas M. Klap\"otke'
'Mikhail I. Eremets'

_publ_contact_author_address
;
Department Chemie
Ludwig-Maximilians Universit\"at
Butenandtstra\&se 5-13 (Haus D)
D-81377 M\"unchen
Bundesrepublik Deutschland
;
_publ_contact_author_email tmk@cup.uni-muenchen.de
_publ_contact_author_fax +49-89-2180-77491
_publ_contact_author_name 'Thomas M. Klapo\"tke'
_publ_contact_author_phone +49-89-2180-77492
_publ_section_title
;
 Molecular Structure of Hydrazoic Acid with Hydrogen-Bonded Tetramers in
 Nearly Planar Layers
;
_journal_name_full 'Journal of the American Chemical Society'
_journal_page_first 12100
_journal_page_last 12105
_journal_paper_doi 10.1021/ja2027053
_journal_volume 133
_journal_year 2011
_chemical_formula_moiety 'H N3'
_chemical_formula_sum 'H N3'
_chemical_formula_weight 43.028
_chemical_name_common 'hydrazoic acid'
_chemical_name_systematic 'hydrogen azide'
_space_group_IT_number 9
_symmetry_cell_setting monoclinic
_symmetry_space_group_name_Hall 'C -2yc'
_symmetry_space_group_name_H-M 'C 1 c 1'
_atom_sites_solution_hydrogens geom
_atom_sites_solution_primary direct
_atom_sites_solution_secondary difmap
_audit_creation_date
;
'Sun Nov 29 04:44:09 2009'
;
_audit_creation_method SHELXL-97
_cell_angle_alpha 90.00
_cell_angle_beta 119.57(3)
_cell_angle_gamma 90.00
_cell_formula_units_Z 16
_cell_length_a 11.607(2)
_cell_length_b 11.6091(12)
_cell_length_c 6.7825(14)
_cell_measurement_reflns_used 2995
_cell_measurement_temperature 193(2)
_cell_measurement_theta_max 32.3985
_cell_measurement_theta_min 4.9052
_cell_volume 794.9(3)
_computing_cell_refinement
;
CrysAlisPro, Oxford Diffraction Ltd.,
Version 1.171.33.41 (release 06-05-2009 CrysAlis171 .NET)
(compiled May  6 2009,17:20:42)
;
_computing_data_collection
;
CrysAlisPro, Oxford Diffraction Ltd.,
Version 1.171.33.41 (release 06-05-2009 CrysAlis171 .NET)
(compiled May  6 2009,17:20:42)
;
_computing_data_reduction
;
CrysAlisPro, Oxford Diffraction Ltd.,
Version 1.171.33.41 (release 06-05-2009 CrysAlis171 .NET)
(compiled May  6 2009,17:20:42)
;
_computing_molecular_graphics
;
'ORTEP (M. N. Burnett, C. K. Johnson, ORTEP-III: Oak Ridge Thermal Ellipsoid
;
_computing_publication_material 'PLATON (A. L. Spek, Acta Crystallogr, Sect. A, 1990, 46, C34, 1995 version).'
_computing_structure_refinement 'SHELXL-97 (Sheldrick, 1997)'
_computing_structure_solution SIR-97
_diffrn_ambient_temperature 100(2)
_diffrn_detector_area_resol_mean 15.9809
_diffrn_measured_fraction_theta_full 0.994
_diffrn_measured_fraction_theta_max 0.994
_diffrn_measurement_details
;
  1 omega    0.00  101.00   1.0000   10.0000
omega____ theta____ kappa____ phi______ frames
    -       30.0000   70.0000    0.0000 101

  2 omega    0.00  101.00   1.0000   10.0000
omega____ theta____ kappa____ phi______ frames
    -       30.0000   70.0000  120.0000 101

  3 omega    0.00  101.00   1.0000   10.0000
omega____ theta____ kappa____ phi______ frames
    -       30.0000   70.0000  240.0000 101

  4 omega  -41.00   60.00   1.0000   10.0000
omega____ theta____ kappa____ phi______ frames
    -       30.0000  -70.0000    0.0000 101

  5 omega  -41.00   60.00   1.0000   10.0000
omega____ theta____ kappa____ phi______ frames
    -       30.0000  -70.0000  120.0000 101

  6 omega  -41.00   60.00   1.0000   10.0000
omega____ theta____ kappa____ phi______ frames
    -       30.0000  -70.0000  240.0000 101

;
_diffrn_measurement_device 'CCD camera on \k-goniostat'
_diffrn_measurement_device_type KappaCCD
_diffrn_measurement_method omega-scan
_diffrn_orient_matrix_UB_11 -0.0142039012
_diffrn_orient_matrix_UB_12 0.0462182988
_diffrn_orient_matrix_UB_13 0.0533393058
_diffrn_orient_matrix_UB_21 -0.0502407984
_diffrn_orient_matrix_UB_22 -0.0337648295
_diffrn_orient_matrix_UB_23 0.0026983646
_diffrn_orient_matrix_UB_31 0.0473089463
_diffrn_orient_matrix_UB_32 -0.0219209301
_diffrn_orient_matrix_UB_33 0.1081001480
_diffrn_radiation_collimation 0.5
_diffrn_radiation_monochromator graphite
_diffrn_radiation_source 'fine-focus sealed tube'
_diffrn_radiation_type 'Mo K\a'
_diffrn_radiation_wavelength 0.71069
_diffrn_reflns_av_R_equivalents 0.0277
_diffrn_reflns_av_sigmaI/netI 0.0184
_diffrn_reflns_limit_h_max 14
_diffrn_reflns_limit_h_min -14
_diffrn_reflns_limit_k_max 14
_diffrn_reflns_limit_k_min -14
_diffrn_reflns_limit_l_max 8
_diffrn_reflns_limit_l_min -8
_diffrn_reflns_number 3973
_diffrn_reflns_theta_full 26.49
_diffrn_reflns_theta_max 26.49
_diffrn_reflns_theta_min 4.93
_diffrn_source_current 40
_diffrn_source_type 'Spellman generator'
_diffrn_source_voltage 50
_exptl_absorpt_coefficient_mu 0.120
_exptl_absorpt_correction_T_max 1.00000
_exptl_absorpt_correction_T_min 0.26973
_exptl_absorpt_correction_type multi-scan
_exptl_absorpt_process_details
;
CrysAlisPro, Oxford Diffraction Ltd.,
Version 1.171.33.41 (release 06-05-2009 CrysAlis171 .NET)
(compiled May  6 2009,17:20:42)
empirical absorption correction using spherical harmonics,
 implemented in SCALE3 ABSPACK scaling algorithm.
;
_exptl_crystal_colour colorless
_exptl_crystal_density_diffrn 1.4384(4)
_exptl_crystal_description capillary
_exptl_crystal_F_000 352
_exptl_crystal_size_max 0.02
_exptl_crystal_size_mid 0.02
_exptl_crystal_size_min 0.02
_refine_diff_density_max 0.124
_refine_diff_density_min -0.108
_refine_diff_density_rms 0.025
_refine_ls_extinction_method none
_refine_ls_goodness_of_fit_ref 1.033
_refine_ls_hydrogen_treatment mixed
_refine_ls_matrix_type full
_refine_ls_number_parameters 125
_refine_ls_number_reflns 828
_refine_ls_number_restraints 2
_refine_ls_restrained_S_all 1.031
_refine_ls_R_factor_all 0.0244
_refine_ls_R_factor_gt 0.0208
_refine_ls_shift/su_max 0.000
_refine_ls_shift/su_mean 0.000
_refine_ls_structure_factor_coef Fsqd
_refine_ls_weighting_details 'calc w=1/[\s^2^(Fo^2^)+(0.0347P)^2^+0.0000P] where P=(Fo^2^+2Fc^2^)/3'
_refine_ls_weighting_scheme calc
_refine_ls_wR_factor_gt 0.0494
_refine_ls_wR_factor_ref 0.0504
_reflns_number_gt 752
_reflns_number_total 828
_reflns_threshold_expression >2\s(I)
_cod_data_source_file ja2027053_si_001.cif
_cod_data_source_block ex558_4_Cc_HN3
_cod_original_cell_volume 794.8(2)
_cod_database_code 4106499

loop_
_symmetry_equiv_pos_as_xyz
'x, y, z'
'x, -y, z+1/2'
'x+1/2, y+1/2, z'
'x+1/2, -y+1/2, z+1/2'

loop_
_atom_site_label
_atom_site_type_symbol
_atom_site_fract_x
_atom_site_fract_y
_atom_site_fract_z
_atom_site_U_iso_or_equiv
_atom_site_adp_type
_atom_site_occupancy
_atom_site_symmetry_multiplicity
_atom_site_calc_flag
N5 N 0.27915(16) -0.21653(12) 0.4929(2) 0.0235(3) Uani 1 1 d
N8 N 0.44035(14) -0.41058(11) 0.9965(2) 0.0224(3) Uani 1 1 d
N2 N 0.31124(15) 0.07526(15) 0.4876(2) 0.0223(3) Uani 1 1 d
N6 N 0.18872(19) -0.17458(13) 0.4819(3) 0.0340(5) Uani 1 1 d
N11 N 0.14929(13) -0.44664(12) 1.0013(2) 0.0242(3) Uani 1 1 d
N10 N 0.11706(16) -0.34499(13) 0.9996(3) 0.0327(4) Uani 1 1 d
N4 N 0.38330(15) -0.24969(15) 0.5068(3) 0.0325(4) Uani 1 1 d
N1 N 0.21151(17) 0.10834(14) 0.4920(3) 0.0294(4) Uani 1 1 d
N7 N 0.47012(15) -0.51109(12) 0.9811(2) 0.0282(3) Uani 1 1 d
N12 N 0.18930(15) -0.53459(13) 1.0021(3) 0.0350(4) Uani 1 1 d
N9 N 0.40121(17) -0.32402(13) 1.0087(3) 0.0332(4) Uani 1 1 d
N3 N 0.39697(18) 0.03443(15) 0.4841(3) 0.0330(4) Uani 1 1 d
H4 H 0.387(3) -0.3147(19) 0.502(4) 0.037(6) Uiso 1 1 d
H1 H 0.217(3) 0.1827(18) 0.490(4) 0.037(6) Uiso 1 1 d
H7 H 0.543(3) -0.5136(19) 0.984(4) 0.035(6) Uiso 1 1 d
H10 H 0.047(3) -0.343(2) 0.998(5) 0.048(7) Uiso 1 1 d

loop_
_atom_site_aniso_label
_atom_site_aniso_U_11
_atom_site_aniso_U_22
_atom_site_aniso_U_33
_atom_site_aniso_U_23
_atom_site_aniso_U_13
_atom_site_aniso_U_12
N5 0.0274(8) 0.0174(7) 0.0282(6) -0.0003(5) 0.0157(5) -0.0019(5)
N8 0.0212(6) 0.0243(7) 0.0252(7) 0.0013(5) 0.0141(5) -0.0020(6)
N2 0.0249(8) 0.0175(7) 0.0252(6) -0.0023(4) 0.0129(5) -0.0031(5)
N6 0.0340(11) 0.0275(11) 0.0449(10) -0.0028(7) 0.0229(8) 0.0006(7)
N11 0.0204(7) 0.0257(7) 0.0281(7) -0.0014(5) 0.0133(5) -0.0023(6)
N10 0.0298(10) 0.0221(6) 0.0539(9) -0.0020(6) 0.0265(8) -0.0026(6)
N4 0.0313(9) 0.0192(7) 0.0550(10) 0.0005(7) 0.0274(7) 0.0007(7)
N1 0.0290(9) 0.0203(7) 0.0460(9) -0.0009(7) 0.0239(7) -0.0008(7)
N7 0.0290(9) 0.0215(6) 0.0429(8) -0.0033(6) 0.0245(7) 0.0001(6)
N12 0.0337(9) 0.0285(10) 0.0453(10) -0.0019(7) 0.0214(8) 0.0038(8)
N9 0.0340(10) 0.0247(11) 0.0480(10) 0.0020(7) 0.0256(8) 0.0026(7)
N3 0.0298(9) 0.0285(10) 0.0455(9) -0.0026(7) 0.0224(8) 0.0029(7)

loop_
_atom_type_symbol
_atom_type_description
_atom_type_scat_dispersion_real
_atom_type_scat_dispersion_imag
_atom_type_scat_source
H H 0.0000 0.0000 'International Tables Vol C Tables 4.2.6.8 and 6.1.1.4'
N N 0.0061 0.0000 'International Tables Vol C Tables 4.2.6.8 and 6.1.1.4'

loop_
_geom_angle_atom_site_label_1
_geom_angle_atom_site_label_2
_geom_angle_atom_site_label_3
_geom_angle
N6 N5 N4 172.64(18)
N9 N8 N7 172.56(18)
N3 N2 N1 172.9(2)
N12 N11 N10 173.00(18)
N11 N10 H10 109.2(18)
N5 N4 H4 113(2)
N2 N1 H1 103.2(18)
N8 N7 H7 110.7(15)

loop_
_geom_bond_atom_site_label_1
_geom_bond_atom_site_label_2
_geom_bond_distance
N5 N6 1.126(3)
N5 N4 1.227(2)
N8 N9 1.1226(18)
N8 N7 1.2360(18)
N2 N3 1.113(3)
N2 N1 1.234(2)
N11 N12 1.121(2)
N11 N10 1.236(2)
N10 H10 0.81(3)
N4 H4 0.76(2)
N1 H1 0.87(2)
N7 H7 0.84(3)

loop_
_geom_hbond_atom_site_label_D
_geom_hbond_atom_site_label_H
_geom_hbond_atom_site_label_A
_geom_hbond_distance_DH
_geom_hbond_distance_HA
_geom_hbond_distance_DA
_geom_hbond_angle_DHA
_geom_hbond_site_symmetry_A
N4 H4 N7 0.76(2) 2.27(2) 2.989(2) 157(3) 2_544
N1 H1 N10 0.87(2) 2.23(2) 2.968(2) 143(2) 2_554
N1 H1 N9 0.87(2) 2.64(3) 3.299(2) 133(2) 2_554
N7 H7 N1 0.84(3) 2.22(3) 2.988(2) 152(2) 4_545
N10 H10 N4 0.81(3) 2.21(3) 2.950(2) 153(2) 4_445
